data_4114032
loop_
_publ_author_name
'Wei Chen'
'Hong-Ming Yuan'
'Jia-Yu Wang'
'Zhao-Yue Liu'
'Jin-Jie Xu'
'Min Yang'
'Jie-Sheng Chen'

_publ_section_title
;
 Synthesis, Structure, and Photoelectronic Effects of a
 Uranium-Zinc-Organic Coordination Polymer Containing Infinite Metal Oxide
 Sheets
;
_journal_name_full 'Journal of the American Chemical Society'
_journal_page_first 9266
_journal_page_last 9267
_journal_paper_doi 10.1021/ja035388n
_journal_volume 125
_journal_year 2003
_chemical_formula_sum 'C14 H11 N2 O10 U1.5 Zn'
_chemical_formula_weight 789.66
_chemical_name_systematic
; 
 ? 
;
_space_group_IT_number 12
_symmetry_cell_setting monoclinic
_symmetry_space_group_name_Hall '-C 2y'
_symmetry_space_group_name_H-M 'C 1 2/m 1'
_atom_sites_solution_hydrogens geom
_atom_sites_solution_primary direct
_atom_sites_solution_secondary difmap
_audit_creation_method SHELXL-97
_cell_angle_alpha 90.00
_cell_angle_beta 100.274(2)
_cell_angle_gamma 90.00
_cell_formula_units_Z 8
_cell_length_a 14.1221(6)
_cell_length_b 14.6697(6)
_cell_length_c 17.6379(8)
_cell_measurement_temperature 293(2)
_cell_volume 3595.4(3)
_computing_cell_refinement 'Bruker SMART'
_computing_data_collection 'Bruker SMART'
_computing_data_reduction 'Bruker SAINT'
_computing_molecular_graphics SHELXP-97
_computing_publication_material SHELXTL
_computing_structure_refinement 'SHELXL-97 (Sheldrick, 1997)'
_computing_structure_solution 'SHELXS-97 (Sheldrick, 1990)'
_diffrn_ambient_temperature 293(2)
_diffrn_measured_fraction_theta_full 0.952
_diffrn_measured_fraction_theta_max 0.952
_diffrn_measurement_device_type 'CCD area detector'
_diffrn_measurement_method 'omega scans'
_diffrn_radiation_monochromator graphite
_diffrn_radiation_source 'fine-focus sealed tube'
_diffrn_radiation_type MoK\a
_diffrn_radiation_wavelength 0.71073
_diffrn_reflns_av_R_equivalents 0.0408
_diffrn_reflns_av_sigmaI/netI 0.0500
_diffrn_reflns_limit_h_max 19
_diffrn_reflns_limit_h_min -19
_diffrn_reflns_limit_k_max 20
_diffrn_reflns_limit_k_min -17
_diffrn_reflns_limit_l_max 24
_diffrn_reflns_limit_l_min -17
_diffrn_reflns_number 14104
_diffrn_reflns_theta_full 29.98
_diffrn_reflns_theta_max 29.98
_diffrn_reflns_theta_min 1.17
_exptl_absorpt_coefficient_mu 14.873
_exptl_absorpt_correction_T_max 0.3282
_exptl_absorpt_correction_T_min 0.1718
_exptl_absorpt_correction_type SADABS
_exptl_crystal_colour Greenish_yellow
_exptl_crystal_density_diffrn 2.918
_exptl_crystal_description Clubbed
_exptl_crystal_F_000 2856
_exptl_crystal_size_max 0.20
_exptl_crystal_size_mid 0.10
_exptl_crystal_size_min 0.08
_refine_diff_density_max 2.027
_refine_diff_density_min -1.645
_refine_diff_density_rms 0.342
_refine_ls_extinction_method none
_refine_ls_goodness_of_fit_ref 0.992
_refine_ls_hydrogen_treatment mixed
_refine_ls_matrix_type full
_refine_ls_number_parameters 289
_refine_ls_number_reflns 5171
_refine_ls_number_restraints 0
_refine_ls_restrained_S_all 0.992
_refine_ls_R_factor_all 0.0474
_refine_ls_R_factor_gt 0.0284
_refine_ls_shift/su_max 0.001
_refine_ls_shift/su_mean 0.000
_refine_ls_structure_factor_coef Fsqd
_refine_ls_weighting_details 'calc w=1/[\s^2^(Fo^2^)+(0.0366P)^2^+0.0000P] where P=(Fo^2^+2Fc^2^)/3'
_refine_ls_weighting_scheme calc
_refine_ls_wR_factor_gt 0.0574
_refine_ls_wR_factor_ref 0.0776
_reflns_number_gt 3964
_reflns_number_total 5171
_reflns_threshold_expression >2sigma(I)
_cod_data_source_file ja035388nsi20030331_101530.cif
_cod_data_source_block sad
_cod_original_formula_sum 'C14 H11 N2 O10 U1.50 Zn'
_cod_database_code 4114032

loop_
_symmetry_equiv_pos_as_xyz
'x, y, z'
'-x, y, -z'
'x+1/2, y+1/2, z'
'-x+1/2, y+1/2, -z'
'-x, -y, -z'
'x, -y, z'
'-x+1/2, -y+1/2, -z'
'x+1/2, -y+1/2, z'

loop_
_atom_site_label
_atom_site_type_symbol
_atom_site_fract_x
_atom_site_fract_y
_atom_site_fract_z
_atom_site_U_iso_or_equiv
_atom_site_adp_type
_atom_site_occupancy
_atom_site_symmetry_multiplicity
_atom_site_calc_flag
_atom_site_refinement_flags
U1 U 0.7500 0.7500 0.5000 0.01751(8) Uani 1 2 d S
U2 U 0.476885(16) 0.766666(16) 0.395190(13) 0.01647(7) Uani 1 1 d .
Zn1 Zn 0.45919(8) 1.0000 0.30267(6) 0.0206(2) Uani 1 2 d S
Zn2 Zn 0.11446(8) 1.0000 -0.04362(6) 0.0211(2) Uani 1 2 d S
C1 C 0.2599(7) 1.0000 0.2191(5) 0.0227(19) Uani 1 2 d S
H1 H 0.2946 1.0000 0.1790 0.080 Uiso 1 2 calc S
C2 C 0.2575(8) 1.0000 0.3486(5) 0.029(2) Uani 1 2 d S
H2 H 0.2899 1.0000 0.3993 0.080 Uiso 1 2 calc S
C3 C 0.1582(8) 1.0000 0.3353(6) 0.036(3) Uani 1 2 d S
H3 H 0.1249 1.0000 0.3763 0.080 Uiso 1 2 calc S
C4 C 0.1087(7) 1.0000 0.2601(6) 0.031(2) Uani 1 2 d S
H4 H 0.0418 1.0000 0.2495 0.080 Uiso 1 2 calc S
C5 C 0.1616(6) 1.0000 0.2010(5) 0.0212(19) Uani 1 2 d S
C6 C 0.1142(7) 1.0000 0.1159(5) 0.025(2) Uani 1 2 d S
C7 C 0.6348(8) 1.0000 0.2334(5) 0.028(2) Uani 1 2 d S
H7 H 0.5886 1.0000 0.1886 0.080 Uiso 1 2 calc S
C8 C 0.6749(7) 1.0000 0.3666(5) 0.027(2) Uani 1 2 d S
H8 H 0.6560 1.0000 0.4145 0.080 Uiso 1 2 calc S
C9 C 0.7709(8) 1.0000 0.3646(6) 0.032(2) Uani 1 2 d S
H9 H 0.8162 1.0000 0.4099 0.080 Uiso 1 2 calc S
C10 C 0.7997(7) 1.0000 0.2929(6) 0.029(2) Uani 1 2 d S
H10 H 0.8647 1.0000 0.2896 0.080 Uiso 1 2 calc S
C11 C 0.7303(7) 1.0000 0.2267(5) 0.026(2) Uani 1 2 d S
C12 C 0.7561(9) 1.0000 0.1462(6) 0.032(2) Uani 1 2 d S
C13 C 0.0889(5) 0.8118(4) -0.1120(4) 0.0263(15) Uani 1 1 d .
H13 H 0.0742 0.8487 -0.1554 0.080 Uiso 1 1 calc .
C14 C 0.1302(6) 0.7965(5) 0.0193(4) 0.0323(17) Uani 1 1 d .
H14 H 0.1446 0.8232 0.0678 0.080 Uiso 1 1 calc .
C15 C 0.1305(6) 0.7026(5) 0.0145(4) 0.0357(18) Uani 1 1 d .
H15 H 0.1449 0.6669 0.0587 0.080 Uiso 1 1 calc .
C16 C 0.1090(6) 0.6631(4) -0.0572(4) 0.0337(17) Uani 1 1 d .
H16 H 0.1087 0.5999 -0.0621 0.080 Uiso 1 1 calc .
C17 C 0.0879(5) 0.7173(4) -0.1217(3) 0.0230(13) Uani 1 1 d .
C18 C 0.0640(4) 0.6784(4) -0.2026(3) 0.0214(13) Uani 1 1 d .
C19 C 0.7112(5) 0.7537(4) 0.3252(4) 0.0237(14) Uani 1 1 d .
C20 C 0.6916(6) 0.7518(5) 0.2388(4) 0.0345(18) Uani 1 1 d .
H20A H 0.7506 0.7407 0.2203 0.080 Uiso 1 1 calc .
H20B H 0.6653 0.8094 0.2195 0.080 Uiso 1 1 calc .
H20C H 0.6464 0.7042 0.2212 0.080 Uiso 1 1 calc .
O1 O 0.1722(5) 1.0000 0.0690(4) 0.0299(16) Uani 1 2 d S
O2 O 0.0260(5) 1.0000 0.0994(4) 0.047(2) Uani 1 2 d S
O3 O 0.8461(6) 1.0000 0.1455(4) 0.0404(19) Uani 1 2 d S
O4 O 0.6917(6) 1.0000 0.0889(4) 0.050(2) Uani 1 2 d S
O5 O 0.0580(3) 0.5952(3) -0.2090(2) 0.0289(11) Uani 1 1 d .
O6 O 0.0533(4) 0.7375(3) -0.2570(3) 0.0284(11) Uani 1 1 d .
O7 O 0.4725(3) 0.8906(3) 0.3873(2) 0.0227(10) Uani 1 1 d .
O8 O 0.4783(3) 0.6457(3) 0.3909(3) 0.0293(11) Uani 1 1 d .
O9 O 0.6436(3) 0.7668(3) 0.3626(3) 0.0271(10) Uani 1 1 d .
O10 O 0.7964(3) 0.7419(3) 0.3623(3) 0.0287(11) Uani 1 1 d .
O11 O 0.7328(3) 0.6302(3) 0.4937(3) 0.0281(11) Uani 1 1 d .
O12 O 0.9086(3) 0.7307(3) 0.4999(2) 0.0239(10) Uani 1 1 d .
N1 N 0.3094(6) 1.0000 0.2921(4) 0.0231(16) Uani 1 2 d S
N2 N 0.6050(6) 1.0000 0.3024(4) 0.0232(17) Uani 1 2 d S
N3 N 0.1104(4) 0.8516(4) -0.0423(3) 0.0279(13) Uani 1 1 d .

loop_
_atom_site_aniso_label
_atom_site_aniso_U_11
_atom_site_aniso_U_22
_atom_site_aniso_U_33
_atom_site_aniso_U_23
_atom_site_aniso_U_13
_atom_site_aniso_U_12
U1 0.01342(16) 0.02527(17) 0.01388(16) -0.00002(11) 0.00259(12) 0.00187(12)
U2 0.01446(12) 0.02238(11) 0.01247(11) 0.00022(8) 0.00216(8) 0.00002(8)
Zn1 0.0204(6) 0.0230(5) 0.0179(5) 0.000 0.0021(4) 0.000
Zn2 0.0231(6) 0.0245(5) 0.0152(5) 0.000 0.0021(4) 0.000
C1 0.028(5) 0.026(4) 0.014(4) 0.000 0.005(4) 0.000
C2 0.039(6) 0.033(5) 0.015(5) 0.000 0.006(4) 0.000
C3 0.035(7) 0.056(7) 0.021(5) 0.000 0.011(5) 0.000
C4 0.021(5) 0.045(6) 0.029(6) 0.000 0.005(4) 0.000
C5 0.018(5) 0.027(4) 0.018(5) 0.000 0.003(4) 0.000
C6 0.032(6) 0.019(4) 0.023(5) 0.000 0.000(4) 0.000
C7 0.038(6) 0.024(4) 0.022(5) 0.000 0.009(4) 0.000
C8 0.030(6) 0.034(5) 0.018(5) 0.000 0.011(4) 0.000
C9 0.032(6) 0.042(6) 0.021(5) 0.000 0.001(4) 0.000
C10 0.024(5) 0.031(5) 0.033(6) 0.000 0.010(4) 0.000
C11 0.035(6) 0.020(4) 0.026(5) 0.000 0.010(4) 0.000
C12 0.052(7) 0.022(4) 0.027(6) 0.000 0.023(5) 0.000
C13 0.034(4) 0.028(3) 0.017(3) -0.001(2) 0.003(3) -0.001(3)
C14 0.047(5) 0.031(4) 0.017(3) -0.002(3) 0.002(3) 0.008(3)
C15 0.051(5) 0.035(4) 0.019(4) 0.005(3) 0.000(3) 0.004(4)
C16 0.049(5) 0.020(3) 0.031(4) 0.000(3) 0.006(3) 0.004(3)
C17 0.028(4) 0.028(3) 0.013(3) -0.002(2) 0.002(3) -0.002(3)
C18 0.018(3) 0.031(3) 0.016(3) -0.003(2) 0.006(2) 0.003(3)
C19 0.021(3) 0.027(3) 0.023(3) -0.001(2) 0.003(3) -0.001(3)
C20 0.034(4) 0.054(5) 0.015(3) -0.001(3) 0.002(3) 0.007(3)
O1 0.034(4) 0.037(4) 0.016(4) 0.000 -0.003(3) 0.000
O2 0.031(5) 0.060(5) 0.043(5) 0.000 -0.011(4) 0.000
O3 0.047(5) 0.041(4) 0.040(5) 0.000 0.029(4) 0.000
O4 0.059(6) 0.063(6) 0.029(5) 0.000 0.013(4) 0.000
O5 0.036(3) 0.025(2) 0.024(3) -0.0054(19) 0.001(2) 0.000(2)
O6 0.040(3) 0.029(2) 0.016(2) -0.0020(18) 0.002(2) 0.001(2)
O7 0.024(2) 0.026(2) 0.018(2) 0.0028(17) 0.0034(18) 0.0006(18)
O8 0.037(3) 0.024(2) 0.027(3) 0.0000(19) 0.005(2) -0.001(2)
O9 0.015(2) 0.047(3) 0.021(2) 0.001(2) 0.0056(18) 0.004(2)
O10 0.016(2) 0.052(3) 0.017(2) 0.001(2) 0.0012(18) 0.003(2)
O11 0.028(3) 0.024(2) 0.033(3) 0.0000(19) 0.008(2) -0.002(2)
O12 0.019(2) 0.039(3) 0.015(2) -0.0015(18) 0.0032(17) 0.001(2)
N1 0.026(4) 0.024(4) 0.019(4) 0.000 0.003(3) 0.000
N2 0.033(5) 0.018(3) 0.020(4) 0.000 0.010(3) 0.000
N3 0.043(4) 0.022(3) 0.017(3) -0.003(2) 0.002(3) 0.002(2)

loop_
_atom_type_symbol
_atom_type_description
_atom_type_scat_dispersion_real
_atom_type_scat_dispersion_imag
_atom_type_scat_source
C C 0.0033 0.0016 'International Tables Vol C Tables 4.2.6.8 and 6.1.1.4'
H H 0.0000 0.0000 'International Tables Vol C Tables 4.2.6.8 and 6.1.1.4'
N N 0.0061 0.0033 'International Tables Vol C Tables 4.2.6.8 and 6.1.1.4'
O O 0.0106 0.0060 'International Tables Vol C Tables 4.2.6.8 and 6.1.1.4'
Zn Zn 0.2839 1.4301 'International Tables Vol C Tables 4.2.6.8 and 6.1.1.4'
U U -9.6767 9.6646 'International Tables Vol C Tables 4.2.6.8 and 6.1.1.4'

loop_
_geom_angle_atom_site_label_1
_geom_angle_atom_site_label_2
_geom_angle_atom_site_label_3
_geom_angle
_geom_angle_site_symmetry_1
_geom_angle_site_symmetry_3
O11 U1 O11 180.000(1) 7_666 .
O11 U1 O12 89.97(19) 7_666 .
O11 U1 O12 90.03(18) . .
O11 U1 O12 90.03(18) 7_666 7_666
O11 U1 O12 89.97(19) . 7_666
O12 U1 O12 180.000(1) . 7_666
O11 U1 O9 89.22(18) 7_666 7_666
O11 U1 O9 90.78(18) . 7_666
O12 U1 O9 65.47(14) . 7_666
O12 U1 O9 114.53(14) 7_666 7_666
O11 U1 O9 90.78(18) 7_666 .
O11 U1 O9 89.22(18) . .
O12 U1 O9 114.53(14) . .
O12 U1 O9 65.47(14) 7_666 .
O9 U1 O9 180.000(1) 7_666 .
O11 U1 O10 92.79(18) 7_666 .
O11 U1 O10 87.21(18) . .
O12 U1 O10 65.33(14) . .
O12 U1 O10 114.67(14) 7_666 .
O9 U1 O10 130.75(14) 7_666 .
O9 U1 O10 49.25(14) . .
O11 U1 O10 87.21(18) 7_666 7_666
O11 U1 O10 92.79(18) . 7_666
O12 U1 O10 114.67(14) . 7_666
O12 U1 O10 65.33(14) 7_666 7_666
O9 U1 O10 49.25(14) 7_666 7_666
O9 U1 O10 130.75(14) . 7_666
O10 U1 O10 180.000(1) . 7_666
O11 U1 C19 87.50(18) 7_666 7_666
O11 U1 C19 92.50(18) . 7_666
O12 U1 C19 89.97(17) . 7_666
O12 U1 C19 90.03(17) 7_666 7_666
O9 U1 C19 24.56(16) 7_666 7_666
O9 U1 C19 155.44(16) . 7_666
O10 U1 C19 155.29(16) . 7_666
O10 U1 C19 24.71(16) 7_666 7_666
O11 U1 C19 92.50(18) 7_666 .
O11 U1 C19 87.50(18) . .
O12 U1 C19 90.03(17) . .
O12 U1 C19 89.97(17) 7_666 .
O9 U1 C19 155.44(16) 7_666 .
O9 U1 C19 24.56(16) . .
O10 U1 C19 24.71(16) . .
O10 U1 C19 155.29(16) 7_666 .
C19 U1 C19 180.000(1) 7_666 .
O11 U1 U2 85.50(15) 7_666 7_666
O11 U1 U2 94.50(15) . 7_666
O12 U1 U2 27.46(11) . 7_666
O12 U1 U2 152.54(11) 7_666 7_666
O9 U1 U2 38.48(10) 7_666 7_666
O9 U1 U2 141.52(10) . 7_666
O10 U1 U2 92.62(10) . 7_666
O10 U1 U2 87.38(10) 7_666 7_666
C19 U1 U2 62.75(13) 7_666 7_666
C19 U1 U2 117.25(13) . 7_666
O11 U1 U2 94.50(15) 7_666 .
O11 U1 U2 85.50(15) . .
O12 U1 U2 152.54(11) . .
O12 U1 U2 27.46(11) 7_666 .
O9 U1 U2 141.52(10) 7_666 .
O9 U1 U2 38.48(10) . .
O10 U1 U2 87.38(10) . .
O10 U1 U2 92.62(10) 7_666 .
C19 U1 U2 117.25(13) 7_666 .
C19 U1 U2 62.75(13) . .
U2 U1 U2 180.0 7_666 .
O8 U2 O7 173.27(19) . .
O8 U2 O12 92.31(19) . 7_666
O7 U2 O12 93.21(17) . 7_666
O8 U2 O12 93.57(19) . 8_465
O7 U2 O12 91.87(17) . 8_465
O12 U2 O12 70.70(18) 7_666 8_465
O8 U2 O6 86.14(18) . 7_565
O7 U2 O6 87.13(16) . 7_565
O12 U2 O6 144.55(17) 7_666 7_565
O12 U2 O6 144.74(17) 8_465 7_565
O8 U2 O10 87.67(19) . 8_465
O7 U2 O10 90.74(17) . 8_465
O12 U2 O10 138.37(15) 7_666 8_465
O12 U2 O10 67.76(15) 8_465 8_465
O6 U2 O10 77.01(16) 7_565 8_465
O8 U2 O9 88.45(19) . .
O7 U2 O9 90.10(17) . .
O12 U2 O9 67.70(15) 7_666 .
O12 U2 O9 138.40(16) 8_465 .
O6 U2 O9 76.85(16) 7_565 .
O10 U2 O9 153.77(15) 8_465 .
O8 U2 U2 92.40(14) . 2_656
O7 U2 U2 94.32(13) . 2_656
O12 U2 U2 35.37(11) 7_666 2_656
O12 U2 U2 35.37(11) 8_465 2_656
O6 U2 U2 178.54(10) 7_565 2_656
O10 U2 U2 103.01(10) 8_465 2_656
O9 U2 U2 103.06(10) . 2_656
O8 U2 U1 86.61(15) . .
O7 U2 U1 96.53(13) . .
O12 U2 U1 27.82(11) 7_666 .
O12 U2 U1 98.22(11) 8_465 .
O6 U2 U1 116.92(12) 7_565 .
O10 U2 U1 164.49(10) 8_465 .
O9 U2 U1 40.37(10) . .
U2 U2 U1 62.879(7) 2_656 .
O8 U2 U1 88.55(15) . 2_656
O7 U2 U1 94.46(13) . 2_656
O12 U2 U1 98.06(11) 7_666 2_656
O12 U2 U1 27.66(11) 8_465 2_656
O6 U2 U1 117.27(12) 7_565 2_656
O10 U2 U1 40.31(10) 8_465 2_656
O9 U2 U1 165.31(10) . 2_656
U2 U2 U1 62.716(7) 2_656 2_656
U1 U2 U1 125.064(6) . 2_656
N2 Zn1 N1 174.8(3) . .
N2 Zn1 O5 88.5(2) . 7_565
N1 Zn1 O5 87.5(2) . 7_565
N2 Zn1 O5 88.5(2) . 4
N1 Zn1 O5 87.5(2) . 4
O5 Zn1 O5 81.3(2) 7_565 4
N2 Zn1 O7 92.13(18) . 6_575
N1 Zn1 O7 91.36(18) . 6_575
O5 Zn1 O7 173.10(17) 7_565 6_575
O5 Zn1 O7 91.83(17) 4 6_575
N2 Zn1 O7 92.13(18) . .
N1 Zn1 O7 91.36(18) . .
O5 Zn1 O7 91.83(17) 7_565 .
O5 Zn1 O7 173.10(17) 4 .
O7 Zn1 O7 95.0(2) 6_575 .
O3 Zn2 O1 140.3(3) 5_675 .
O3 Zn2 O2 88.3(3) 5_675 5_575
O1 Zn2 O2 131.4(3) . 5_575
O3 Zn2 N3 91.24(15) 5_675 .
O1 Zn2 N3 89.80(14) . .
O2 Zn2 N3 88.87(15) 5_575 .
O3 Zn2 N3 91.24(15) 5_675 6_575
O1 Zn2 N3 89.80(14) . 6_575
O2 Zn2 N3 88.87(15) 5_575 6_575
N3 Zn2 N3 176.6(3) . 6_575
N1 C1 C5 123.6(9) . .
N1 C1 H1 118.2 . .
C5 C1 H1 118.2 . .
N1 C2 C3 123.3(9) . .
N1 C2 H2 118.4 . .
C3 C2 H2 118.4 . .
C2 C3 C4 119.1(9) . .
C2 C3 H3 120.5 . .
C4 C3 H3 120.5 . .
C3 C4 C5 118.3(9) . .
C3 C4 H4 120.9 . .
C5 C4 H4 120.9 . .
C1 C5 C4 119.0(9) . .
C1 C5 C6 118.5(8) . .
C4 C5 C6 122.5(9) . .
O2 C6 O1 126.4(9) . .
O2 C6 C5 118.7(9) . .
O1 C6 C5 114.9(9) . .
N2 C7 C11 122.9(9) . .
N2 C7 H7 118.6 . .
C11 C7 H7 118.6 . .
N2 C8 C9 123.7(9) . .
N2 C8 H8 118.1 . .
C9 C8 H8 118.1 . .
C8 C9 C10 118.4(9) . .
C8 C9 H9 120.8 . .
C10 C9 H9 120.8 . .
C11 C10 C9 119.2(9) . .
C11 C10 H10 120.4 . .
C9 C10 H10 120.4 . .
C7 C11 C10 119.1(9) . .
C7 C11 C12 118.7(9) . .
C10 C11 C12 122.2(9) . .
O4 C12 O3 125.7(10) . .
O4 C12 C11 119.9(10) . .
O3 C12 C11 114.4(10) . .
N3 C13 C17 122.6(6) . .
N3 C13 H13 118.7 . .
C17 C13 H13 118.7 . .
N3 C14 C15 123.6(6) . .
N3 C14 H14 118.2 . .
C15 C14 H14 118.2 . .
C16 C15 C14 118.3(6) . .
C16 C15 H15 120.8 . .
C14 C15 H15 120.8 . .
C15 C16 C17 119.7(6) . .
C15 C16 H16 120.1 . .
C17 C16 H16 120.1 . .
C16 C17 C13 118.5(6) . .
C16 C17 C18 122.6(6) . .
C13 C17 C18 119.0(5) . .
O5 C18 O6 127.4(6) . .
O5 C18 C17 117.4(6) . .
O6 C18 C17 115.2(6) . .
O9 C19 O10 118.9(6) . .
O9 C19 C20 120.8(6) . .
O10 C19 C20 120.3(6) . .
O9 C19 U1 59.4(3) . .
O10 C19 U1 59.6(4) . .
C20 C19 U1 178.0(5) . .
C19 C20 H20A 109.5 . .
C19 C20 H20B 109.5 . .
H20A C20 H20B 109.5 . .
C19 C20 H20C 109.5 . .
H20A C20 H20C 109.5 . .
H20B C20 H20C 109.5 . .
C6 O1 Zn2 116.8(6) . .
C6 O2 Zn2 165.4(8) . 5_575
C12 O3 Zn2 117.0(7) . 5_675
C18 O5 Zn1 135.7(4) . 7_565
C18 O6 U2 135.9(4) . 7_565
U2 O7 Zn1 141.7(2) . .
C19 O9 U2 159.8(4) . .
C19 O9 U1 96.1(4) . .
U2 O9 U1 101.15(16) . .
C19 O10 U2 161.9(5) . 8_565
C19 O10 U1 95.7(4) . .
U2 O10 U1 101.46(15) 8_565 .
U2 O12 U2 109.26(18) 7_666 8_565
U2 O12 U1 124.73(19) 7_666 .
U2 O12 U1 125.04(19) 8_565 .
C2 N1 C1 116.8(9) . .
C2 N1 Zn1 127.8(7) . .
C1 N1 Zn1 115.3(6) . .
C7 N2 C8 116.8(8) . .
C7 N2 Zn1 118.2(6) . .
C8 N2 Zn1 125.1(6) . .
C14 N3 C13 117.3(6) . .
C14 N3 Zn2 127.4(4) . .
C13 N3 Zn2 115.2(4) . .

loop_
_geom_bond_atom_site_label_1
_geom_bond_atom_site_label_2
_geom_bond_distance
_geom_bond_site_symmetry_2
U1 O11 1.775(5) 7_666
U1 O11 1.775(5) .
U1 O12 2.258(4) .
U1 O12 2.258(4) 7_666
U1 O9 2.625(4) 7_666
U1 O9 2.625(4) .
U1 O10 2.628(5) .
U1 O10 2.628(5) 7_666
U1 C19 3.034(7) 7_666
U1 C19 3.034(7) .
U1 U2 3.9762(3) 7_666
U1 U2 3.9762(3) .
U2 O8 1.776(4) .
U2 O7 1.824(4) .
U2 O12 2.231(4) 7_666
U2 O12 2.231(4) 8_465
U2 O6 2.400(4) 7_565
U2 O10 2.514(5) 8_465
U2 O9 2.522(4) .
U2 U2 3.6380(5) 2_656
U2 U1 3.9820(3) 2_656
Zn1 N2 2.060(8) .
Zn1 N1 2.091(8) .
Zn1 O5 2.143(4) 7_565
Zn1 O5 2.143(4) 4
Zn1 O7 2.176(4) 6_575
Zn1 O7 2.176(4) .
Zn2 O3 1.973(7) 5_675
Zn2 O1 2.009(6) .
Zn2 O2 2.051(7) 5_575
Zn2 N3 2.178(5) .
Zn2 N3 2.178(5) 6_575
C1 N1 1.350(11) .
C1 C5 1.369(12) .
C1 H1 0.9300 .
C2 N1 1.338(12) .
C2 C3 1.380(14) .
C2 H2 0.9300 .
C3 C4 1.385(14) .
C3 H3 0.9300 .
C4 C5 1.387(13) .
C4 H4 0.9300 .
C5 C6 1.531(12) .
C6 O2 1.227(11) .
C6 O1 1.263(11) .
C7 N2 1.358(11) .
C7 C11 1.374(14) .
C7 H7 0.9300 .
C8 N2 1.362(12) .
C8 C9 1.363(14) .
C8 H8 0.9300 .
C9 C10 1.395(13) .
C9 H9 0.9300 .
C10 C11 1.384(13) .
C10 H10 0.9300 .
C11 C12 1.529(13) .
C12 O4 1.233(13) .
C12 O3 1.272(13) .
C13 N3 1.344(8) .
C13 C17 1.397(9) .
C13 H13 0.9300 .
C14 N3 1.343(8) .
C14 C15 1.381(10) .
C14 H14 0.9300 .
C15 C16 1.375(9) .
C15 H15 0.9300 .
C16 C17 1.377(9) .
C16 H16 0.9300 .
C17 C18 1.519(8) .
C18 O5 1.227(7) .
C18 O6 1.281(7) .
C19 O9 1.268(8) .
C19 O10 1.274(8) .
C19 C20 1.501(10) .
C20 H20A 0.9600 .
C20 H20B 0.9600 .
C20 H20C 0.9600 .
O2 Zn2 2.051(7) 5_575
O3 Zn2 1.973(7) 5_675
O5 Zn1 2.143(4) 7_565
O6 U2 2.400(4) 7_565
O10 U2 2.514(5) 8_565
O12 U2 2.231(4) 7_666
O12 U2 2.231(4) 8_565
